data_2220205
loop_
_publ_author_name
'Du, Lian-Cai'

_publ_section_title
;
 Hexaaquacadmium(II) 2,2'-(azinodimethylidyne)dibenzenesulfonate
 dihydrate
;
_journal_coeditor_code HB2858
_journal_issue 12
_journal_name_full 'Acta Crystallographica Section E'
_journal_page_first m1625
_journal_paper_doi 10.1107/S1600536808039032
_journal_volume 64
_journal_year 2008
_chemical_formula_iupac '[Cd (H2 O)6] (C14 H10 O6 N2 S2), 2H2 O'
_chemical_formula_moiety 'Cd H12 O6 2+, C14 H10 N2 O6 S2 2-, 2(H2 O)'
_chemical_formula_sum 'C14 H26 Cd N2 O14 S2'
_chemical_formula_weight 622.89
_chemical_name_systematic
;
Hexaaquacadmium(II) 2,2'-(azinodimethylidyne)dibenzenesulfonate dihydrate
;
_space_group_IT_number 2
_symmetry_cell_setting triclinic
_symmetry_space_group_name_Hall '-P 1'
_symmetry_space_group_name_H-M 'P -1'
_atom_sites_solution_hydrogens geom
_atom_sites_solution_primary direct
_atom_sites_solution_secondary difmap
_audit_creation_method SHELXL-97
_cell_angle_alpha 92.7230(10)
_cell_angle_beta 102.076(2)
_cell_angle_gamma 105.924(2)
_cell_formula_units_Z 1
_cell_length_a 7.8329(11)
_cell_length_b 7.9824(12)
_cell_length_c 10.1010(15)
_cell_measurement_reflns_used 2719
_cell_measurement_temperature 298(2)
_cell_measurement_theta_max 28.287
_cell_measurement_theta_min 2.67
_cell_volume 590.19(15)
_computing_cell_refinement 'SAINT (Bruker, 2000)'
_computing_data_collection 'SMART (Bruker, 2000)'
_computing_data_reduction 'SAINT (Bruker, 2000)'
_computing_molecular_graphics 'SHELXTL (Sheldrick, 2008)'
_computing_publication_material 'SHELXTL (Sheldrick, 2008)'
_computing_structure_refinement 'SHELXL97 (Sheldrick, 2008)'
_computing_structure_solution 'SHELXS97 (Sheldrick, 2008)'
_diffrn_ambient_temperature 298(2)
_diffrn_measured_fraction_theta_full 0.978
_diffrn_measured_fraction_theta_max 0.978
_diffrn_measurement_device_type 'Bruker SMART CCD'
_diffrn_measurement_method \w
_diffrn_radiation_monochromator graphite
_diffrn_radiation_source 'fine-focus sealed tube'
_diffrn_radiation_type MoK\a
_diffrn_radiation_wavelength 0.71073
_diffrn_reflns_av_R_equivalents 0.0180
_diffrn_reflns_av_sigmaI/netI 0.0308
_diffrn_reflns_limit_h_max 9
_diffrn_reflns_limit_h_min -9
_diffrn_reflns_limit_k_max 9
_diffrn_reflns_limit_k_min -5
_diffrn_reflns_limit_l_max 12
_diffrn_reflns_limit_l_min -11
_diffrn_reflns_number 3081
_diffrn_reflns_theta_full 25.01
_diffrn_reflns_theta_max 25.01
_diffrn_reflns_theta_min 2.07
_exptl_absorpt_coefficient_mu 1.172
_exptl_absorpt_correction_T_max 0.735
_exptl_absorpt_correction_T_min 0.621
_exptl_absorpt_correction_type multi-scan
_exptl_absorpt_process_details '(SADABS; Bruker, 2000)'
_exptl_crystal_colour colourless
_exptl_crystal_density_diffrn 1.753
_exptl_crystal_density_method 'not measured'
_exptl_crystal_description block
_exptl_crystal_F_000 316
_exptl_crystal_size_max 0.45
_exptl_crystal_size_mid 0.40
_exptl_crystal_size_min 0.28
_refine_diff_density_max 0.334
_refine_diff_density_min -0.418
_refine_ls_extinction_coef 0.067(3)
_refine_ls_extinction_expression Fc^*^=kFc[1+0.001xFc^2^\l^3^/sin(2\q)]^-1/4^
_refine_ls_extinction_method 'SHELXL97 (Sheldrick, 2008)'
_refine_ls_goodness_of_fit_ref 1.062
_refine_ls_hydrogen_treatment constr
_refine_ls_matrix_type full
_refine_ls_number_parameters 152
_refine_ls_number_reflns 2041
_refine_ls_number_restraints 0
_refine_ls_restrained_S_all 1.062
_refine_ls_R_factor_all 0.0254
_refine_ls_R_factor_gt 0.0233
_refine_ls_shift/su_max 0.001
_refine_ls_shift/su_mean 0.000
_refine_ls_structure_factor_coef Fsqd
_refine_ls_weighting_details 'calc w=1/[\s^2^(Fo^2^)+(0.0313P)^2^+0.2007P] where P=(Fo^2^+2Fc^2^)/3'
_refine_ls_weighting_scheme calc
_refine_ls_wR_factor_gt 0.0585
_refine_ls_wR_factor_ref 0.0609
_reflns_number_gt 1929
_reflns_number_total 2041
_reflns_threshold_expression I>2\s(I)
_cod_data_source_file hb2858.cif
_cod_data_source_block I
_cod_depositor_comments
;
The following automatic conversions were performed:
'_symmetry_cell_setting' value 'Triclinic' changed to 'triclinic'
according to '/home/saulius/struct/CIF-dictionaries/cif_core.dic'
dictionary named 'cif_core.dic' version 2.4.1 from 2010-06-29.

Automatic conversion script
Id: cif_fix_enum 1527 2010-12-29 10:47:43Z saulius 

The following automatic conversions were performed:

'_symmetry_cell_setting' value 'Triclinic' changed to 'triclinic'
according to /home/saulius/struct/CIF-dictionaries/cif_core.dic
dictionary named 'cif_core.dic' version 2.4.1 from 2010-06-29.

Automatic conversion script
Id: cif_fix_values 1715 2011-07-08 13:25:40Z adriana 
;
_cod_database_code 2220205
_cod_database_fobs_code 2220205

loop_
_symmetry_equiv_pos_as_xyz
'x, y, z'
'-x, -y, -z'

loop_
_atom_site_type_symbol
_atom_site_label
_atom_site_fract_x
_atom_site_fract_y
_atom_site_fract_z
_atom_site_U_iso_or_equiv
_atom_site_adp_type
_atom_site_calc_flag
_atom_site_refinement_flags
_atom_site_occupancy
Cd Cd1 0.5000 0.5000 0.5000 0.02922(13) Uani d S 1
N N1 0.5732(3) 0.5473(3) -0.0282(2) 0.0336(5) Uani d . 1
O O1 1.0298(2) 0.6986(2) 0.35433(17) 0.0384(4) Uani d . 1
O O2 1.1817(3) 1.0036(3) 0.35043(19) 0.0465(5) Uani d . 1
O O3 0.8508(3) 0.8917(3) 0.2790(2) 0.0477(5) Uani d . 1
O O4 0.2044(2) 0.3385(2) 0.45818(18) 0.0406(4) Uani d . 1
H H4A 0.1847 0.2342 0.4229 0.049 Uiso d R 1
H H4B 0.1378 0.3362 0.5150 0.049 Uiso d R 1
O O5 0.6085(3) 0.3128(3) 0.6297(2) 0.0471(5) Uani d . 1
H H5A 0.7201 0.3195 0.6358 0.057 Uiso d R 1
H H5B 0.5490 0.2060 0.6283 0.057 Uiso d R 1
O O6 0.5347(3) 0.3561(3) 0.30977(19) 0.0448(5) Uani d . 1
H H6A 0.5293 0.2485 0.3123 0.054 Uiso d R 1
H H6B 0.4908 0.3730 0.2289 0.054 Uiso d R 1
O O7 0.6167(3) 0.0337(3) 0.3703(2) 0.0468(5) Uani d . 1
H H7A 0.6908 -0.0043 0.3358 0.056 Uiso d R 1
H H7B 0.6594 0.0466 0.4560 0.056 Uiso d R 1
S S1 1.02370(7) 0.85670(8) 0.28844(6) 0.02847(16) Uani d . 1
C C1 0.7223(3) 0.5998(3) 0.0615(2) 0.0303(5) Uani d . 1
H H1 0.7234 0.5806 0.1517 0.036 Uiso calc R 1
C C2 0.8948(3) 0.6913(3) 0.0237(2) 0.0265(5) Uani d . 1
C C3 1.0408(3) 0.8087(3) 0.1183(2) 0.0258(5) Uani d . 1
C C4 1.2027(3) 0.8863(3) 0.0822(3) 0.0348(6) Uani d . 1
H H4 1.2984 0.9650 0.1451 0.042 Uiso calc R 1
C C5 1.2224(4) 0.8469(4) -0.0476(3) 0.0423(6) Uani d . 1
H H5 1.3316 0.8989 -0.0717 0.051 Uiso calc R 1
C C6 1.0809(3) 0.7311(4) -0.1414(3) 0.0386(6) Uani d . 1
H H6 1.0948 0.7044 -0.2284 0.046 Uiso calc R 1
C C7 0.9177(3) 0.6542(3) -0.1061(2) 0.0337(5) Uani d . 1
H H7 0.8223 0.5768 -0.1701 0.040 Uiso calc R 1

loop_
_atom_site_aniso_label
_atom_site_aniso_U_11
_atom_site_aniso_U_22
_atom_site_aniso_U_33
_atom_site_aniso_U_12
_atom_site_aniso_U_13
_atom_site_aniso_U_23
Cd1 0.03192(17) 0.02725(17) 0.02920(17) 0.01001(10) 0.00609(10) 0.00611(10)
N1 0.0251(10) 0.0408(12) 0.0293(11) 0.0001(9) 0.0060(8) 0.0066(9)
O1 0.0449(10) 0.0429(10) 0.0318(9) 0.0163(8) 0.0123(8) 0.0108(8)
O2 0.0477(11) 0.0433(11) 0.0375(10) -0.0004(9) 0.0074(8) -0.0093(9)
O3 0.0429(10) 0.0629(13) 0.0486(12) 0.0291(10) 0.0168(9) 0.0054(10)
O4 0.0398(10) 0.0394(10) 0.0389(10) 0.0022(8) 0.0151(8) 0.0000(8)
O5 0.0416(10) 0.0394(11) 0.0614(13) 0.0147(9) 0.0069(9) 0.0211(9)
O6 0.0639(12) 0.0415(11) 0.0329(10) 0.0200(10) 0.0132(9) 0.0038(8)
O7 0.0447(11) 0.0518(12) 0.0501(12) 0.0243(9) 0.0123(9) -0.0007(9)
S1 0.0288(3) 0.0306(3) 0.0257(3) 0.0085(2) 0.0063(2) 0.0008(2)
C1 0.0290(12) 0.0316(13) 0.0265(12) 0.0036(10) 0.0048(10) 0.0033(10)
C2 0.0251(11) 0.0282(12) 0.0260(12) 0.0080(9) 0.0044(9) 0.0069(9)
C3 0.0253(11) 0.0268(12) 0.0258(12) 0.0086(9) 0.0054(9) 0.0055(9)
C4 0.0259(12) 0.0389(14) 0.0329(13) 0.0008(10) 0.0040(10) 0.0036(11)
C5 0.0325(13) 0.0565(17) 0.0374(15) 0.0052(12) 0.0158(11) 0.0127(13)
C6 0.0401(14) 0.0504(16) 0.0287(13) 0.0143(12) 0.0131(11) 0.0086(12)
C7 0.0335(13) 0.0382(14) 0.0265(12) 0.0087(11) 0.0029(10) 0.0021(10)

loop_
_atom_type_symbol
_atom_type_description
_atom_type_scat_dispersion_real
_atom_type_scat_dispersion_imag
_atom_type_scat_source
C C 0.0033 0.0016 'International Tables Vol C Tables 4.2.6.8 and 6.1.1.4'
H H 0.0000 0.0000 'International Tables Vol C Tables 4.2.6.8 and 6.1.1.4'
S S 0.1246 0.1234 'International Tables Vol C Tables 4.2.6.8 and 6.1.1.4'
N N 0.0061 0.0033 'International Tables Vol C Tables 4.2.6.8 and 6.1.1.4'
O O 0.0106 0.0060 'International Tables Vol C Tables 4.2.6.8 and 6.1.1.4'
Cd Cd -0.8075 1.2024 'International Tables Vol C Tables 4.2.6.8 and 6.1.1.4'

loop_
_geom_angle_atom_site_label_1
_geom_angle_atom_site_label_2
_geom_angle_atom_site_label_3
_geom_angle_site_symmetry_1
_geom_angle_site_symmetry_3
_geom_angle
O5 Cd1 O5 2_666 . 180.0
O5 Cd1 O4 2_666 2_666 95.45(7)
O5 Cd1 O4 . 2_666 84.55(7)
O5 Cd1 O4 2_666 . 84.55(7)
O5 Cd1 O4 . . 95.45(7)
O4 Cd1 O4 2_666 . 180.0
O5 Cd1 O6 2_666 2_666 89.86(7)
O5 Cd1 O6 . 2_666 90.14(7)
O4 Cd1 O6 2_666 2_666 90.19(7)
O4 Cd1 O6 . 2_666 89.81(7)
O5 Cd1 O6 2_666 . 90.14(7)
O5 Cd1 O6 . . 89.86(7)
O4 Cd1 O6 2_666 . 89.81(7)
O4 Cd1 O6 . . 90.19(7)
O6 Cd1 O6 2_666 . 180.0
C1 N1 N1 . 2_665 111.5(2)
Cd1 O4 H4A . . 113.7
Cd1 O4 H4B . . 123.5
H4A O4 H4B . . 108.3
Cd1 O5 H5A . . 116.0
Cd1 O5 H5B . . 123.2
H5A O5 H5B . . 108.7
Cd1 O6 H6A . . 116.9
Cd1 O6 H6B . . 123.6
H6A O6 H6B . . 109.5
H7A O7 H7B . . 105.6
O3 S1 O2 . . 114.51(12)
O3 S1 O1 . . 111.68(12)
O2 S1 O1 . . 111.24(12)
O3 S1 C3 . . 106.73(11)
O2 S1 C3 . . 106.56(11)
O1 S1 C3 . . 105.47(10)
N1 C1 C2 . . 120.7(2)
N1 C1 H1 . . 119.7
C2 C1 H1 . . 119.7
C7 C2 C3 . . 118.4(2)
C7 C2 C1 . . 119.8(2)
C3 C2 C1 . . 121.7(2)
C4 C3 C2 . . 120.5(2)
C4 C3 S1 . . 118.63(17)
C2 C3 S1 . . 120.88(17)
C3 C4 C5 . . 120.0(2)
C3 C4 H4 . . 120.0
C5 C4 H4 . . 120.0
C6 C5 C4 . . 120.3(2)
C6 C5 H5 . . 119.9
C4 C5 H5 . . 119.9
C5 C6 C7 . . 120.0(2)
C5 C6 H6 . . 120.0
C7 C6 H6 . . 120.0
C6 C7 C2 . . 120.8(2)
C6 C7 H7 . . 119.6
C2 C7 H7 . . 119.6

loop_
_geom_bond_atom_site_label_1
_geom_bond_atom_site_label_2
_geom_bond_site_symmetry_2
_geom_bond_distance
_geom_bond_publ_flag
Cd1 O5 2_666 2.2555(18) ?
Cd1 O5 . 2.2555(18) y
Cd1 O4 2_666 2.2589(17) ?
Cd1 O4 . 2.2589(17) y
Cd1 O6 2_666 2.2947(18) ?
Cd1 O6 . 2.2947(18) y
N1 C1 . 1.270(3) ?
N1 N1 2_665 1.431(4) ?
O1 S1 . 1.4621(19) ?
O2 S1 . 1.4523(19) ?
O3 S1 . 1.4414(18) ?
O4 H4A . 0.8500 ?
O4 H4B . 0.8500 ?
O5 H5A . 0.8500 ?
O5 H5B . 0.8500 ?
O6 H6A . 0.8499 ?
O6 H6B . 0.8500 ?
O7 H7A . 0.8499 ?
O7 H7B . 0.8500 ?
S1 C3 . 1.783(2) ?
C1 C2 . 1.485(3) ?
C1 H1 . 0.9300 ?
C2 C7 . 1.390(3) ?
C2 C3 . 1.403(3) ?
C3 C4 . 1.382(3) ?
C4 C5 . 1.384(4) ?
C4 H4 . 0.9300 ?
C5 C6 . 1.377(4) ?
C5 H5 . 0.9300 ?
C6 C7 . 1.385(4) ?
C6 H6 . 0.9300 ?
C7 H7 . 0.9300 ?

loop_
_geom_hbond_atom_site_label_D
_geom_hbond_atom_site_label_H
_geom_hbond_atom_site_label_A
_geom_hbond_site_symmetry_A
_geom_hbond_distance_DH
_geom_hbond_distance_HA
_geom_hbond_distance_DA
_geom_hbond_angle_DHA
O4 H4A O2 1_445 0.85 1.94 2.783(3) 171
O4 H4B O1 2_666 0.85 2.03 2.872(2) 174
O5 H5A O1 2_766 0.85 1.99 2.831(3) 173
O5 H5B O7 2_656 0.85 2.00 2.843(3) 173
O6 H6A O7 . 0.85 2.08 2.881(3) 157
O6 H6B N1 2_665 0.85 2.15 2.993(3) 169
O7 H7A O3 1_545 0.85 1.85 2.692(3) 172
O7 H7B O2 2_766 0.85 2.21 3.002(3) 156

loop_
_geom_torsion_atom_site_label_1
_geom_torsion_atom_site_label_2
_geom_torsion_atom_site_label_3
_geom_torsion_atom_site_label_4
_geom_torsion_site_symmetry_1
_geom_torsion
N1 N1 C1 C2 2_665 176.2(2)
N1 C1 C2 C7 . -29.2(4)
N1 C1 C2 C3 . 154.3(2)
C7 C2 C3 C4 . 0.5(3)
C1 C2 C3 C4 . 177.1(2)
C7 C2 C3 S1 . -177.85(18)
C1 C2 C3 S1 . -1.2(3)
O3 S1 C3 C4 . 134.5(2)
O2 S1 C3 C4 . 11.7(2)
O1 S1 C3 C4 . -106.6(2)
O3 S1 C3 C2 . -47.1(2)
O2 S1 C3 C2 . -169.90(19)
O1 S1 C3 C2 . 71.8(2)
C2 C3 C4 C5 . -0.7(4)
S1 C3 C4 C5 . 177.7(2)
C3 C4 C5 C6 . 0.3(4)
C4 C5 C6 C7 . 0.3(4)
C5 C6 C7 C2 . -0.5(4)
C3 C2 C7 C6 . 0.1(4)
C1 C2 C7 C6 . -176.6(2)
